data_4516189
loop_
_publ_author_name
'Huckaba, Aron J.'
'Senes, Alessia'
'Aghazada, Sadig'
'Babaei, Azin'
'Meskers, Stefan C. J.'
'Zimmermann, Iwan'
'Schouwink, Pascal'
'Gasilova, Natalia'
'Janssen, Ren\'e A J'
'Bolink, Henk J.'
'Nazeeruddin, Mohammad Khaja'

_publ_section_title
;
 Bis(arylimidazole) Iridium Picolinate Emitters and Preferential Dipole
 Orientation in Films.
;
_journal_issue 3
_journal_name_full 'ACS omega'
_journal_page_first 2673
_journal_page_last 2682
_journal_paper_doi 10.1021/acsomega.8b00137
_journal_volume 3
_journal_year 2018
_chemical_formula_moiety 'C49 H52 Ir N5 O2'
_chemical_formula_sum 'C49 H52 Ir N5 O2'
_chemical_formula_weight 935.28
_space_group_crystal_system monoclinic
_space_group_IT_number 14
_space_group_name_Hall '-P 2ybc'
_space_group_name_H-M_alt 'P 1 21/c 1'
_atom_sites_solution_hydrogens geom
_atom_sites_solution_primary dual
_audit_creation_date 2017-11-06
_audit_creation_method
;
Olex2 1.2
(compiled 2017.08.10 svn.r3458 for OlexSys, GUI svn.r5381)
;
_cell_angle_alpha 90
_cell_angle_beta 96.994(5)
_cell_angle_gamma 90
_cell_formula_units_Z 4
_cell_length_a 18.644(3)
_cell_length_b 8.9321(13)
_cell_length_c 25.915(4)
_cell_measurement_reflns_used 1150
_cell_measurement_temperature 99.69
_cell_measurement_theta_max 15
_cell_measurement_theta_min 3.0
_cell_volume 4283.5(11)
_computing_molecular_graphics 'Olex2 (Dolomanov et al., 2009)'
_computing_publication_material 'Olex2 (Dolomanov et al., 2009)'
_computing_structure_refinement 'ShelXL (Sheldrick, 2015)'
_computing_structure_solution 'ShelXT (Sheldrick, 2015)'
_diffrn_ambient_temperature 99.69
_diffrn_measured_fraction_theta_full 0.975
_diffrn_measured_fraction_theta_max 0.959
_diffrn_measurement_device_type Venture
_diffrn_radiation_type MoK\a
_diffrn_radiation_wavelength 0.71073
_diffrn_reflns_av_R_equivalents 0.0596
_diffrn_reflns_av_unetI/netI 0.0585
_diffrn_reflns_Laue_measured_fraction_full 0.975
_diffrn_reflns_Laue_measured_fraction_max 0.959
_diffrn_reflns_limit_h_max 23
_diffrn_reflns_limit_h_min -23
_diffrn_reflns_limit_k_max 10
_diffrn_reflns_limit_k_min -8
_diffrn_reflns_limit_l_max 32
_diffrn_reflns_limit_l_min -32
_diffrn_reflns_number 29822
_diffrn_reflns_point_group_measured_fraction_full 0.975
_diffrn_reflns_point_group_measured_fraction_max 0.959
_diffrn_reflns_theta_full 25.242
_diffrn_reflns_theta_max 26.476
_diffrn_reflns_theta_min 2.201
_exptl_absorpt_coefficient_mu 3.154
_exptl_absorpt_correction_type multi-scan
_exptl_crystal_colour 'clear yellowish'
_exptl_crystal_colour_lustre clear
_exptl_crystal_colour_modifier yellowish
_exptl_crystal_density_diffrn 1.45
_exptl_crystal_description plate
_exptl_crystal_F_000 1724
_exptl_crystal_size_max 0.18
_exptl_crystal_size_mid 0.06
_exptl_crystal_size_min 0.03
_exptl_transmission_factor_max 0.5312
_exptl_transmission_factor_min 0.27119
_refine_diff_density_max 3.090
_refine_diff_density_min -2.250
_refine_diff_density_rms 0.242
_refine_ls_extinction_method none
_refine_ls_goodness_of_fit_ref 1.158
_refine_ls_hydrogen_treatment constr
_refine_ls_matrix_type full
_refine_ls_number_parameters 523
_refine_ls_number_reflns 8494
_refine_ls_number_restraints 0
_refine_ls_restrained_S_all 1.158
_refine_ls_R_factor_all 0.0754
_refine_ls_R_factor_gt 0.0622
_refine_ls_shift/su_max 0.002
_refine_ls_shift/su_mean 0.000
_refine_ls_structure_factor_coef Fsqd
_refine_ls_weighting_details 'w=1/[\s^2^(Fo^2^)+(0.0474P)^2^+71.5620P] where P=(Fo^2^+2Fc^2^)/3'
_refine_ls_weighting_scheme calc
_refine_ls_wR_factor_gt 0.1593
_refine_ls_wR_factor_ref 0.1695
_reflns_Friedel_coverage 0.000
_reflns_number_gt 7006
_reflns_number_total 8494
_reflns_threshold_expression 'I > 2\s(I)'
_cod_data_source_file ao8b00137_si_002.cif
_cod_data_source_block C49H52N5O2Ir1
_cod_original_cell_volume 4283.4(11)
_cod_database_code 4516189
_shelx_shelxl_version_number 2014/7
_shelx_space_group_comment
;
The symmetry employed for this shelxl refinement is uniquely defined
by the following loop, which should always be used as a source of
symmetry information in preference to the above space-group names.
They are only intended as comments.
;
_shelx_estimated_absorpt_t_max 0.911
_shelx_estimated_absorpt_t_min 0.601
_olex2_refinement_description
;
1. Fixed Uiso
 At 1.2 times of:
  All C(H) groups
 At 1.5 times of:
  All C(H,H,H) groups
2.a Ternary CH refined with riding coordinates:
 C37(H37), C19(H19), C40(H40), C16(H16)
2.b Aromatic/amide H refined with riding coordinates:
 C2(H2), C30(H30), C44(H44), C26(H26), C24(H24), C29(H29), C23(H23), C47(H47),
 C43(H43), C3(H3), C8(H8), C5(H5), C25(H25), C4(H4), C33(H33), C9(H9), C14(H14),
  C12(H12), C34(H34), C35(H35), C13(H13)
2.c Idealised Me refined as rotating group:
 C49(H49A,H49B,H49C), C17(H17A,H17B,H17C), C42(H42A,H42B,H42C), C21(H21A,H21B,
 H21C), C38(H38A,H38B,H38C), C39(H39A,H39B,H39C), C41(H41A,H41B,H41C), C20(H20A,
 H20B,H20C), C18(H18A,H18B,H18C)
;
_olex2_submission_special_instructions 'No special instructions were received'

loop_
_space_group_symop_operation_xyz
'x, y, z'
'-x, y+1/2, -z+1/2'
'-x, -y, -z'
'x, -y-1/2, z-1/2'

loop_
_atom_site_label
_atom_site_type_symbol
_atom_site_fract_x
_atom_site_fract_y
_atom_site_fract_z
_atom_site_U_iso_or_equiv
_atom_site_adp_type
_atom_site_occupancy
_atom_site_site_symmetry_order
_atom_site_calc_flag
_atom_site_refinement_flags_posn
Ir1 Ir 0.78338(2) 0.69111(4) 0.56735(2) 0.01941(12) Uani 1 1 d .
O2 O 0.8652(3) 0.6019(7) 0.6254(2) 0.0234(13) Uani 1 1 d .
N4 N 0.8452(4) 0.6765(9) 0.5089(3) 0.0224(15) Uani 1 1 d .
N2 N 0.7121(4) 0.6980(8) 0.6202(3) 0.0208(15) Uani 1 1 d .
O1 O 0.9564(4) 0.6654(8) 0.6848(3) 0.0368(16) Uani 1 1 d .
N1 N 0.8376(4) 0.8863(8) 0.5989(3) 0.0208(15) Uani 1 1 d .
C22 C 0.7319(5) 0.4986(9) 0.5514(3) 0.0195(17) Uani 1 1 d .
N5 N 0.8684(4) 0.7352(9) 0.4302(3) 0.0248(16) Uani 1 1 d .
N3 N 0.6238(4) 0.5989(8) 0.6568(3) 0.0233(15) Uani 1 1 d .
C6 C 0.7467(4) 0.8056(9) 0.4619(3) 0.0181(16) Uani 1 1 d .
C7 C 0.8186(5) 0.7435(10) 0.4648(3) 0.0215(17) Uani 1 1 d .
C1 C 0.7181(4) 0.7857(9) 0.5109(3) 0.0184(16) Uani 1 1 d .
C27 C 0.6789(5) 0.4607(10) 0.5846(3) 0.0223(18) Uani 1 1 d .
C28 C 0.6708(4) 0.5778(10) 0.6213(3) 0.0198(16) Uani 1 1 d .
C2 C 0.6461(5) 0.8318(9) 0.5108(3) 0.0208(17) Uani 1 1 d .
H2 H 0.6235 0.8187 0.5414 0.025 Uiso 1 1 calc R
C46 C 0.8871(5) 0.8610(10) 0.6415(3) 0.0207(17) Uani 1 1 d .
C48 C 0.9053(5) 0.6966(10) 0.6519(3) 0.0248(19) Uani 1 1 d .
C30 C 0.6373(5) 0.7405(11) 0.6790(4) 0.030(2) Uani 1 1 d .
H30 H 0.6126 0.7863 0.7048 0.036 Uiso 1 1 calc R
C44 C 0.8546(5) 1.1499(11) 0.6148(4) 0.0272(19) Uani 1 1 d .
H44 H 0.8421 1.2494 0.6044 0.033 Uiso 1 1 calc R
C26 C 0.6386(5) 0.3244(10) 0.5795(4) 0.028(2) Uani 1 1 d .
H26 H 0.6038 0.3021 0.6022 0.034 Uiso 1 1 calc R
C24 C 0.7008(5) 0.2597(10) 0.5069(3) 0.028(2) Uani 1 1 d .
H24 H 0.7071 0.1917 0.4796 0.034 Uiso 1 1 calc R
C11 C 0.8867(4) 0.9562(10) 0.3787(3) 0.0230(18) Uani 1 1 d .
C29 C 0.6927(5) 0.7993(10) 0.6561(4) 0.028(2) Uani 1 1 d .
H29 H 0.7144 0.8943 0.6636 0.034 Uiso 1 1 calc R
C23 C 0.7403(5) 0.3884(10) 0.5122(3) 0.0265(19) Uani 1 1 d .
H23 H 0.7751 0.4059 0.4890 0.032 Uiso 1 1 calc R
C45 C 0.9044(5) 1.1243(11) 0.6580(3) 0.0259(19) Uani 1 1 d .
C47 C 0.9201(5) 0.9737(10) 0.6710(3) 0.0254(19) Uani 1 1 d .
H47 H 0.9539 0.9505 0.7004 0.030 Uiso 1 1 calc R
C43 C 0.8224(4) 1.0263(10) 0.5860(3) 0.0209(17) Uani 1 1 d .
H43 H 0.7885 1.0456 0.5563 0.025 Uiso 1 1 calc R
C3 C 0.6061(5) 0.8967(10) 0.4669(4) 0.0253(19) Uani 1 1 d .
H3 H 0.5579 0.9287 0.4688 0.030 Uiso 1 1 calc R
C32 C 0.5066(5) 0.4772(11) 0.6471(4) 0.028(2) Uani 1 1 d .
C8 C 0.9120(5) 0.6215(12) 0.5017(3) 0.032(2) Uani 1 1 d .
H8 H 0.9433 0.5674 0.5268 0.038 Uiso 1 1 calc R
C10 C 0.8667(5) 0.8059(10) 0.3804(3) 0.0218(18) Uani 1 1 d .
C5 C 0.7068(5) 0.8691(10) 0.4185(3) 0.0249(18) Uani 1 1 d .
H5 H 0.7280 0.8812 0.3872 0.030 Uiso 1 1 calc R
C31 C 0.5750(5) 0.4889(11) 0.6735(3) 0.0249(19) Uani 1 1 d .
C25 C 0.6513(5) 0.2278(11) 0.5414(4) 0.032(2) Uani 1 1 d .
H25 H 0.6256 0.1357 0.5382 0.038 Uiso 1 1 calc R
C15 C 0.8474(5) 0.7211(10) 0.3352(3) 0.0260(19) Uani 1 1 d .
C4 C 0.6363(5) 0.9145(11) 0.4209(3) 0.0266(19) Uani 1 1 d .
H4 H 0.6088 0.9574 0.3913 0.032 Uiso 1 1 calc R
C36 C 0.6015(5) 0.3954(11) 0.7144(3) 0.030(2) Uani 1 1 d .
C37 C 0.6799(6) 0.4049(13) 0.7391(4) 0.038(2) Uani 1 1 d .
H37 H 0.7000 0.5021 0.7281 0.045 Uiso 1 1 calc R
C33 C 0.4612(5) 0.3666(13) 0.6636(4) 0.038(2) Uani 1 1 d .
H33 H 0.4135 0.3552 0.6466 0.045 Uiso 1 1 calc R
C49 C 0.9416(6) 1.2491(12) 0.6896(4) 0.035(2) Uani 1 1 d .
H49A H 0.9924 1.2534 0.6834 0.052 Uiso 1 1 calc GR
H49B H 0.9388 1.2310 0.7266 0.052 Uiso 1 1 calc GR
H49C H 0.9180 1.3443 0.6793 0.052 Uiso 1 1 calc GR
C9 C 0.9264(5) 0.6566(13) 0.4530(4) 0.033(2) Uani 1 1 d .
H9 H 0.9687 0.6314 0.4378 0.040 Uiso 1 1 calc R
C14 C 0.8516(6) 0.7922(13) 0.2874(4) 0.036(2) Uani 1 1 d .
H14 H 0.8384 0.7388 0.2560 0.043 Uiso 1 1 calc R
C19 C 0.9039(6) 1.0457(12) 0.4279(4) 0.037(2) Uani 1 1 d .
H19 H 0.8925 0.9814 0.4574 0.044 Uiso 1 1 calc R
C12 C 0.8912(5) 1.0182(11) 0.3300(4) 0.034(2) Uani 1 1 d .
H12 H 0.9064 1.1193 0.3276 0.041 Uiso 1 1 calc R
C34 C 0.4863(6) 0.2734(15) 0.7050(4) 0.045(3) Uani 1 1 d .
H34 H 0.4551 0.1992 0.7163 0.054 Uiso 1 1 calc R
C35 C 0.5552(7) 0.2873(14) 0.7296(4) 0.044(3) Uani 1 1 d .
H35 H 0.5714 0.2218 0.7575 0.053 Uiso 1 1 calc R
C40 C 0.4813(5) 0.5730(12) 0.5994(4) 0.036(2) Uani 1 1 d .
H40 H 0.5253 0.6169 0.5866 0.043 Uiso 1 1 calc R
C13 C 0.8744(6) 0.9367(12) 0.2854(4) 0.038(2) Uani 1 1 d .
H13 H 0.8787 0.9816 0.2527 0.046 Uiso 1 1 calc R
C17 C 0.8607(6) 0.4573(12) 0.3038(4) 0.043(3) Uani 1 1 d .
H17A H 0.8488 0.4862 0.2673 0.064 Uiso 1 1 calc GR
H17B H 0.8447 0.3543 0.3086 0.064 Uiso 1 1 calc GR
H17C H 0.9131 0.4639 0.3135 0.064 Uiso 1 1 calc GR
C42 C 0.4410(6) 0.4863(14) 0.5552(4) 0.044(3) Uani 1 1 d .
H42A H 0.4696 0.3989 0.5474 0.066 Uiso 1 1 calc GR
H42B H 0.4328 0.5505 0.5244 0.066 Uiso 1 1 calc GR
H42C H 0.3945 0.4530 0.5650 0.066 Uiso 1 1 calc GR
C16 C 0.8229(6) 0.5616(13) 0.3378(4) 0.040(3) Uani 1 1 d .
H16 H 0.8339 0.5270 0.3746 0.048 Uiso 1 1 calc R
C21 C 0.8565(11) 1.1859(17) 0.4273(6) 0.083(6) Uani 1 1 d .
H21A H 0.8641 1.2484 0.3974 0.125 Uiso 1 1 calc GR
H21B H 0.8695 1.2427 0.4595 0.125 Uiso 1 1 calc GR
H21C H 0.8056 1.1563 0.4248 0.125 Uiso 1 1 calc GR
C38 C 0.7255(8) 0.2782(17) 0.7193(5) 0.062(4) Uani 1 1 d .
H38A H 0.7096 0.1818 0.7320 0.092 Uiso 1 1 calc GR
H38B H 0.7765 0.2940 0.7322 0.092 Uiso 1 1 calc GR
H38C H 0.7193 0.2783 0.6812 0.092 Uiso 1 1 calc GR
C39 C 0.6867(7) 0.4045(17) 0.7985(4) 0.054(3) Uani 1 1 d .
H39A H 0.6602 0.4900 0.8104 0.082 Uiso 1 1 calc GR
H39B H 0.7377 0.4118 0.8126 0.082 Uiso 1 1 calc GR
H39C H 0.6664 0.3113 0.8104 0.082 Uiso 1 1 calc GR
C41 C 0.4352(8) 0.7015(17) 0.6145(6) 0.065(4) Uani 1 1 d .
H41A H 0.3902 0.6621 0.6252 0.098 Uiso 1 1 calc GR
H41B H 0.4239 0.7686 0.5847 0.098 Uiso 1 1 calc GR
H41C H 0.4616 0.7571 0.6435 0.098 Uiso 1 1 calc GR
C20 C 0.9831(8) 1.086(3) 0.4377(7) 0.099(7) Uani 1 1 d .
H20A H 1.0121 0.9942 0.4422 0.149 Uiso 1 1 calc GR
H20B H 0.9919 1.1469 0.4693 0.149 Uiso 1 1 calc GR
H20C H 0.9968 1.1428 0.4081 0.149 Uiso 1 1 calc GR
C18 C 0.7407(8) 0.5528(18) 0.3228(8) 0.094(7) Uani 1 1 d .
H18A H 0.7166 0.6193 0.3454 0.141 Uiso 1 1 calc GR
H18B H 0.7244 0.4497 0.3269 0.141 Uiso 1 1 calc GR
H18C H 0.7287 0.5839 0.2865 0.141 Uiso 1 1 calc GR

loop_
_atom_site_aniso_label
_atom_site_aniso_U_11
_atom_site_aniso_U_22
_atom_site_aniso_U_33
_atom_site_aniso_U_23
_atom_site_aniso_U_13
_atom_site_aniso_U_12
Ir1 0.02401(19) 0.0192(2) 0.01556(18) 0.00110(12) 0.00476(12) 0.00200(13)
O2 0.028(3) 0.019(3) 0.023(3) 0.005(2) -0.001(2) 0.005(2)
N4 0.025(4) 0.032(4) 0.011(3) 0.001(3) 0.003(3) 0.002(3)
N2 0.025(4) 0.024(4) 0.014(3) -0.002(3) 0.003(3) -0.002(3)
O1 0.043(4) 0.040(4) 0.026(3) 0.001(3) 0.000(3) 0.010(3)
N1 0.020(3) 0.026(4) 0.017(3) 0.016(3) 0.004(3) 0.005(3)
C22 0.037(5) 0.014(4) 0.005(3) -0.005(3) -0.005(3) 0.009(3)
N5 0.025(4) 0.029(4) 0.023(4) 0.002(3) 0.011(3) 0.004(3)
N3 0.029(4) 0.024(4) 0.018(3) -0.004(3) 0.006(3) -0.004(3)
C6 0.025(4) 0.018(4) 0.011(4) 0.005(3) 0.002(3) -0.003(3)
C7 0.028(4) 0.016(4) 0.023(4) 0.000(3) 0.012(3) 0.000(3)
C1 0.016(4) 0.018(4) 0.019(4) -0.001(3) -0.004(3) -0.006(3)
C27 0.030(4) 0.024(5) 0.011(4) -0.003(3) -0.005(3) 0.003(4)
C28 0.024(4) 0.019(4) 0.017(4) 0.005(3) 0.003(3) 0.001(3)
C2 0.026(4) 0.020(4) 0.017(4) -0.001(3) 0.003(3) 0.001(3)
C46 0.028(4) 0.023(4) 0.012(4) 0.004(3) 0.009(3) 0.011(4)
C48 0.024(4) 0.027(5) 0.025(4) 0.008(4) 0.010(4) 0.004(4)
C30 0.039(5) 0.028(5) 0.027(5) -0.006(4) 0.017(4) -0.001(4)
C44 0.026(5) 0.023(5) 0.033(5) -0.007(4) 0.003(4) -0.005(4)
C26 0.037(5) 0.021(5) 0.026(5) -0.003(4) 0.003(4) 0.004(4)
C24 0.040(5) 0.020(5) 0.022(4) -0.007(4) -0.009(4) 0.008(4)
C11 0.021(4) 0.026(5) 0.023(4) -0.002(3) 0.004(3) 0.000(3)
C29 0.033(5) 0.023(5) 0.030(5) -0.005(4) 0.010(4) -0.007(4)
C23 0.032(5) 0.027(5) 0.022(4) -0.005(4) 0.008(4) 0.000(4)
C45 0.025(4) 0.028(5) 0.026(4) -0.004(4) 0.011(4) -0.007(4)
C47 0.031(5) 0.029(5) 0.018(4) 0.002(3) 0.012(4) 0.007(4)
C43 0.020(4) 0.022(4) 0.019(4) 0.003(3) -0.002(3) -0.004(3)
C3 0.025(4) 0.016(4) 0.037(5) -0.005(4) 0.010(4) 0.003(3)
C32 0.024(4) 0.033(5) 0.028(5) -0.004(4) 0.006(4) 0.001(4)
C8 0.029(5) 0.046(6) 0.021(4) 0.002(4) 0.002(4) 0.015(4)
C10 0.025(4) 0.029(5) 0.014(4) 0.001(3) 0.008(3) 0.004(4)
C5 0.028(5) 0.025(5) 0.022(4) -0.006(4) 0.004(3) -0.004(4)
C31 0.027(5) 0.030(5) 0.019(4) 0.002(4) 0.009(3) -0.005(4)
C25 0.034(5) 0.021(5) 0.040(6) 0.001(4) -0.001(4) 0.000(4)
C15 0.029(5) 0.027(5) 0.024(4) -0.001(4) 0.009(4) -0.001(4)
C4 0.026(4) 0.033(5) 0.021(4) 0.001(4) 0.002(3) 0.004(4)
C36 0.037(5) 0.034(5) 0.019(4) 0.002(4) 0.008(4) -0.004(4)
C37 0.040(6) 0.042(6) 0.032(5) 0.005(4) 0.008(4) -0.004(5)
C33 0.024(5) 0.053(7) 0.035(5) -0.007(5) 0.001(4) -0.007(5)
C49 0.044(6) 0.027(5) 0.034(5) -0.005(4) 0.004(4) -0.006(4)
C9 0.018(4) 0.053(7) 0.030(5) -0.001(4) 0.004(4) 0.007(4)
C14 0.039(6) 0.050(7) 0.021(5) -0.003(4) 0.012(4) -0.001(5)
C19 0.042(6) 0.032(6) 0.039(6) -0.013(4) 0.021(5) -0.015(4)
C12 0.042(6) 0.023(5) 0.044(6) 0.004(4) 0.026(5) 0.003(4)
C34 0.050(7) 0.063(8) 0.023(5) 0.010(5) 0.010(5) -0.020(6)
C35 0.051(7) 0.053(7) 0.029(5) 0.011(5) 0.007(5) -0.005(5)
C40 0.032(5) 0.036(6) 0.038(5) 0.002(5) 0.002(4) 0.005(4)
C13 0.053(6) 0.034(6) 0.031(5) 0.008(4) 0.024(5) 0.003(5)
C17 0.051(7) 0.032(6) 0.046(6) -0.009(5) 0.012(5) 0.000(5)
C42 0.047(6) 0.057(7) 0.024(5) -0.008(5) -0.014(4) 0.021(5)
C16 0.058(7) 0.041(6) 0.024(5) -0.012(4) 0.018(5) -0.016(5)
C21 0.141(16) 0.057(10) 0.058(9) -0.025(7) 0.037(10) 0.018(10)
C38 0.061(8) 0.077(10) 0.052(8) 0.007(7) 0.026(7) 0.018(7)
C39 0.050(7) 0.081(10) 0.032(6) -0.006(6) 0.005(5) -0.006(7)
C41 0.067(9) 0.069(10) 0.059(8) -0.014(7) 0.003(7) 0.024(7)
C20 0.063(10) 0.153(19) 0.088(12) -0.068(13) 0.035(9) -0.026(11)
C18 0.067(10) 0.060(10) 0.167(18) -0.056(11) 0.067(11) -0.018(8)

loop_
_atom_type_symbol
_atom_type_description
_atom_type_scat_dispersion_real
_atom_type_scat_dispersion_imag
_atom_type_scat_source
C C 0.0033 0.0016 'International Tables Vol C Tables 4.2.6.8 and 6.1.1.4'
H H 0.0000 0.0000 'International Tables Vol C Tables 4.2.6.8 and 6.1.1.4'
Ir Ir -1.4442 7.9887 'International Tables Vol C Tables 4.2.6.8 and 6.1.1.4'
N N 0.0061 0.0033 'International Tables Vol C Tables 4.2.6.8 and 6.1.1.4'
O O 0.0106 0.0060 'International Tables Vol C Tables 4.2.6.8 and 6.1.1.4'

loop_
_geom_angle_atom_site_label_1
_geom_angle_atom_site_label_2
_geom_angle_atom_site_label_3
_geom_angle
N4 Ir1 O2 94.6(3)
N4 Ir1 N2 173.6(3)
N4 Ir1 N1 93.1(3)
N2 Ir1 O2 90.3(3)
N2 Ir1 N1 92.0(3)
N1 Ir1 O2 76.8(2)
C22 Ir1 O2 96.2(3)
C22 Ir1 N4 95.3(3)
C22 Ir1 N2 80.1(3)
C22 Ir1 N1 169.5(3)
C1 Ir1 O2 173.1(3)
C1 Ir1 N4 80.1(3)
C1 Ir1 N2 95.3(3)
C1 Ir1 N1 98.9(3)
C1 Ir1 C22 88.7(3)
C48 O2 Ir1 116.7(5)
C7 N4 Ir1 115.4(6)
C7 N4 C8 107.1(7)
C8 N4 Ir1 137.4(6)
C28 N2 Ir1 115.0(5)
C28 N2 C29 108.5(7)
C29 N2 Ir1 136.5(6)
C46 N1 Ir1 114.6(6)
C43 N1 Ir1 127.1(6)
C43 N1 C46 117.7(8)
C27 C22 Ir1 115.6(5)
C27 C22 C23 113.9(8)
C23 C22 Ir1 130.5(7)
C7 N5 C10 128.6(7)
C9 N5 C7 108.0(7)
C9 N5 C10 123.1(7)
C28 N3 C30 107.8(7)
C28 N3 C31 126.3(7)
C30 N3 C31 125.6(7)
C7 C6 C1 110.2(7)
C5 C6 C7 126.9(7)
C5 C6 C1 122.8(8)
N4 C7 N5 109.1(7)
N4 C7 C6 117.7(7)
N5 C7 C6 133.2(8)
C6 C1 Ir1 116.3(6)
C2 C1 Ir1 129.1(6)
C2 C1 C6 114.6(7)
C22 C27 C28 111.3(7)
C22 C27 C26 122.8(8)
C26 C27 C28 125.9(8)
N2 C28 N3 109.1(7)
N2 C28 C27 117.9(7)
N3 C28 C27 132.8(8)
C1 C2 H2 118.8
C1 C2 C3 122.3(7)
C3 C2 H2 118.8
N1 C46 C48 114.6(8)
C47 C46 N1 122.9(8)
C47 C46 C48 122.5(8)
O2 C48 C46 116.2(8)
O1 C48 O2 125.3(9)
O1 C48 C46 118.5(9)
N3 C30 H30 126.9
C29 C30 N3 106.2(7)
C29 C30 H30 126.9
C45 C44 H44 120.2
C45 C44 C43 119.6(9)
C43 C44 H44 120.2
C27 C26 H26 120.8
C25 C26 C27 118.4(9)
C25 C26 H26 120.8
C23 C24 H24 120.0
C23 C24 C25 120.0(8)
C25 C24 H24 120.0
C10 C11 C19 121.0(8)
C12 C11 C10 117.3(8)
C12 C11 C19 121.8(9)
N2 C29 H29 125.8
C30 C29 N2 108.5(8)
C30 C29 H29 125.8
C22 C23 H23 118.4
C24 C23 C22 123.1(8)
C24 C23 H23 118.4
C44 C45 C47 116.8(8)
C44 C45 C49 122.5(9)
C47 C45 C49 120.7(9)
C46 C47 C45 120.3(8)
C46 C47 H47 119.8
C45 C47 H47 119.8
N1 C43 C44 122.7(8)
N1 C43 H43 118.7
C44 C43 H43 118.7
C2 C3 H3 119.6
C4 C3 C2 120.8(8)
C4 C3 H3 119.6
C31 C32 C33 117.4(9)
C31 C32 C40 122.3(8)
C33 C32 C40 120.2(9)
N4 C8 H8 125.4
C9 C8 N4 109.1(8)
C9 C8 H8 125.4
C11 C10 N5 118.4(8)
C11 C10 C15 122.3(8)
C15 C10 N5 119.3(8)
C6 C5 H5 120.0
C4 C5 C6 120.0(8)
C4 C5 H5 120.0
C32 C31 N3 119.0(8)
C32 C31 C36 123.7(8)
C36 C31 N3 117.3(8)
C26 C25 C24 121.8(9)
C26 C25 H25 119.1
C24 C25 H25 119.1
C10 C15 C16 121.5(8)
C14 C15 C10 117.1(9)
C14 C15 C16 121.4(9)
C3 C4 H4 120.3
C5 C4 C3 119.4(8)
C5 C4 H4 120.3
C31 C36 C37 121.3(8)
C35 C36 C31 117.3(9)
C35 C36 C37 121.3(9)
C36 C37 H37 107.6
C36 C37 C38 111.0(10)
C36 C37 C39 112.3(8)
C38 C37 H37 107.6
C39 C37 H37 107.6
C39 C37 C38 110.7(10)
C32 C33 H33 120.1
C34 C33 C32 119.9(9)
C34 C33 H33 120.1
C45 C49 H49A 109.5
C45 C49 H49B 109.5
C45 C49 H49C 109.5
H49A C49 H49B 109.5
H49A C49 H49C 109.5
H49B C49 H49C 109.5
N5 C9 H9 126.7
C8 C9 N5 106.6(8)
C8 C9 H9 126.7
C15 C14 H14 119.5
C13 C14 C15 120.9(10)
C13 C14 H14 119.5
C11 C19 H19 107.5
C11 C19 C21 111.3(10)
C11 C19 C20 111.9(9)
C21 C19 H19 107.5
C20 C19 H19 107.5
C20 C19 C21 111.0(13)
C11 C12 H12 119.3
C13 C12 C11 121.4(9)
C13 C12 H12 119.3
C33 C34 H34 119.6
C35 C34 C33 120.8(10)
C35 C34 H34 119.6
C36 C35 H35 119.5
C34 C35 C36 121.0(10)
C34 C35 H35 119.5
C32 C40 H40 107.6
C42 C40 C32 113.8(9)
C42 C40 H40 107.6
C42 C40 C41 109.9(10)
C41 C40 C32 110.0(9)
C41 C40 H40 107.6
C14 C13 C12 120.8(9)
C14 C13 H13 119.6
C12 C13 H13 119.6
H17A C17 H17B 109.5
H17A C17 H17C 109.5
H17B C17 H17C 109.5
C16 C17 H17A 109.5
C16 C17 H17B 109.5
C16 C17 H17C 109.5
C40 C42 H42A 109.5
C40 C42 H42B 109.5
C40 C42 H42C 109.5
H42A C42 H42B 109.5
H42A C42 H42C 109.5
H42B C42 H42C 109.5
C15 C16 C17 113.0(8)
C15 C16 H16 108.0
C15 C16 C18 109.7(11)
C17 C16 H16 108.0
C17 C16 C18 110.0(9)
C18 C16 H16 108.0
C19 C21 H21A 109.5
C19 C21 H21B 109.5
C19 C21 H21C 109.5
H21A C21 H21B 109.5
H21A C21 H21C 109.5
H21B C21 H21C 109.5
C37 C38 H38A 109.5
C37 C38 H38B 109.5
C37 C38 H38C 109.5
H38A C38 H38B 109.5
H38A C38 H38C 109.5
H38B C38 H38C 109.5
C37 C39 H39A 109.5
C37 C39 H39B 109.5
C37 C39 H39C 109.5
H39A C39 H39B 109.5
H39A C39 H39C 109.5
H39B C39 H39C 109.5
C40 C41 H41A 109.5
C40 C41 H41B 109.5
C40 C41 H41C 109.5
H41A C41 H41B 109.5
H41A C41 H41C 109.5
H41B C41 H41C 109.5
C19 C20 H20A 109.5
C19 C20 H20B 109.5
C19 C20 H20C 109.5
H20A C20 H20B 109.5
H20A C20 H20C 109.5
H20B C20 H20C 109.5
C16 C18 H18A 109.5
C16 C18 H18B 109.5
C16 C18 H18C 109.5
H18A C18 H18B 109.5
H18A C18 H18C 109.5
H18B C18 H18C 109.5

loop_
_geom_bond_atom_site_label_1
_geom_bond_atom_site_label_2
_geom_bond_distance
Ir1 O2 2.160(6)
Ir1 N4 2.017(7)
Ir1 N2 2.022(7)
Ir1 N1 2.128(8)
Ir1 C22 1.988(9)
Ir1 C1 1.975(8)
O2 C48 1.273(11)
N4 C7 1.329(11)
N4 C8 1.374(11)
N2 C28 1.324(11)
N2 C29 1.377(11)
O1 C48 1.230(11)
N1 C46 1.369(11)
N1 C43 1.316(11)
C22 C27 1.428(12)
C22 C23 1.435(11)
N5 C7 1.369(10)
N5 C10 1.434(11)
N5 C9 1.363(12)
N3 C28 1.359(10)
N3 C30 1.399(12)
N3 C31 1.441(11)
C6 C7 1.445(12)
C6 C1 1.447(11)
C6 C5 1.392(12)
C1 C2 1.404(12)
C27 C28 1.435(12)
C27 C26 1.428(13)
C2 H2 0.9500
C2 C3 1.406(12)
C46 C48 1.523(12)
C46 C47 1.365(13)
C30 H30 0.9500
C30 C29 1.358(13)
C44 H44 0.9500
C44 C45 1.383(13)
C44 C43 1.425(12)
C26 H26 0.9500
C26 C25 1.352(13)
C24 H24 0.9500
C24 C23 1.363(14)
C24 C25 1.392(14)
C11 C10 1.395(13)
C11 C19 1.505(13)
C11 C12 1.390(12)
C29 H29 0.9500
C23 H23 0.9500
C45 C47 1.408(13)
C45 C49 1.501(13)
C47 H47 0.9500
C43 H43 0.9500
C3 H3 0.9500
C3 C4 1.388(12)
C32 C31 1.375(13)
C32 C33 1.401(14)
C32 C40 1.531(14)
C8 H8 0.9500
C8 C9 1.359(13)
C10 C15 1.405(12)
C5 H5 0.9500
C5 C4 1.384(12)
C31 C36 1.393(13)
C25 H25 0.9500
C15 C14 1.402(13)
C15 C16 1.501(14)
C4 H4 0.9500
C36 C37 1.525(14)
C36 C35 1.385(15)
C37 H37 1.0000
C37 C38 1.540(17)
C37 C39 1.527(14)
C33 H33 0.9500
C33 C34 1.392(16)
C49 H49A 0.9800
C49 H49B 0.9800
C49 H49C 0.9800
C9 H9 0.9500
C14 H14 0.9500
C14 C13 1.362(15)
C19 H19 1.0000
C19 C21 1.532(19)
C19 C20 1.512(18)
C12 H12 0.9500
C12 C13 1.370(15)
C34 H34 0.9500
C34 C35 1.368(16)
C35 H35 0.9500
C40 H40 1.0000
C40 C42 1.506(14)
C40 C41 1.515(16)
C13 H13 0.9500
C17 H17A 0.9800
C17 H17B 0.9800
C17 H17C 0.9800
C17 C16 1.515(14)
C42 H42A 0.9800
C42 H42B 0.9800
C42 H42C 0.9800
C16 H16 1.0000
C16 C18 1.536(19)
C21 H21A 0.9800
C21 H21B 0.9800
C21 H21C 0.9800
C38 H38A 0.9800
C38 H38B 0.9800
C38 H38C 0.9800
C39 H39A 0.9800
C39 H39B 0.9800
C39 H39C 0.9800
C41 H41A 0.9800
C41 H41B 0.9800
C41 H41C 0.9800
C20 H20A 0.9800
C20 H20B 0.9800
C20 H20C 0.9800
C18 H18A 0.9800
C18 H18B 0.9800
C18 H18C 0.9800
